data_2015509
loop_
_publ_author_name
'Britton, Doyle'

_publ_section_title
;
 3,5-Dichloro-4-cyanobenzoic acid: two polymorphs and the 0.25-hydrate,
 exhibiting two-dimensional ribbons and nets involving hydrogen-bonding
 and intermolecular Cl&#x00B7;&#x00B7;&#x00B7;N interactions
;
_journal_coeditor_code LN3011
_journal_issue 8
_journal_name_full 'Acta Crystallographica Section C'
_journal_page_first o510
_journal_page_last o514
_journal_paper_doi 10.1107/S0108270106023754
_journal_volume 62
_journal_year 2006
_chemical_formula_iupac 'C8 H3 Cl2 N O2'
_chemical_formula_moiety 'C8 H3 Cl2 N O2'
_chemical_formula_sum 'C8 H3 Cl2 N O2'
_chemical_formula_weight 216.01
_chemical_name_systematic
;
3,5-dichloro-4-cyano-benzoic acid
;
_space_group_IT_number 14
_symmetry_cell_setting monoclinic
_symmetry_space_group_name_Hall '-P 2ybc'
_symmetry_space_group_name_H-M 'P 1 21/c 1'
_atom_sites_solution_hydrogens geom
_atom_sites_solution_primary direct
_atom_sites_solution_secondary difmap
_audit_creation_method SHELXTL
_cell_angle_alpha 90.00
_cell_angle_beta 112.220(10)
_cell_angle_gamma 90.00
_cell_formula_units_Z 4
_cell_length_a 7.3429(18)
_cell_length_b 10.378(3)
_cell_length_c 11.826(3)
_cell_measurement_reflns_used 3170
_cell_measurement_temperature 174(2)
_cell_measurement_theta_max 27.5
_cell_measurement_theta_min 2.7
_cell_volume 834.3(4)
_computing_cell_refinement 'SAINT (Bruker, 2003)'
_computing_data_collection 'SMART (Bruker, 2003)'
_computing_data_reduction SAINT
_computing_molecular_graphics SHELXTL
_computing_publication_material SHELXTL
_computing_structure_refinement SHELXTL
_computing_structure_solution 'SHELXTL (Sheldrick, 1997)'
_diffrn_ambient_temperature 174(2)
_diffrn_measured_fraction_theta_full 0.999
_diffrn_measured_fraction_theta_max 0.990
_diffrn_measurement_device_type 'Bruker SMART 1K CCD area-detector'
_diffrn_measurement_method \w
_diffrn_radiation_monochromator graphite
_diffrn_radiation_source 'fine-focus sealed tube'
_diffrn_radiation_type MoK\a
_diffrn_radiation_wavelength 0.71073
_diffrn_reflns_av_R_equivalents 0.030
_diffrn_reflns_av_sigmaI/netI 0.019
_diffrn_reflns_limit_h_max 9
_diffrn_reflns_limit_h_min -9
_diffrn_reflns_limit_k_max 13
_diffrn_reflns_limit_k_min -13
_diffrn_reflns_limit_l_max 15
_diffrn_reflns_limit_l_min -15
_diffrn_reflns_number 9369
_diffrn_reflns_theta_full 26.9
_diffrn_reflns_theta_max 27.57
_diffrn_reflns_theta_min 2.70
_diffrn_standards_decay_% <1
_diffrn_standards_number 0
_exptl_absorpt_coefficient_mu 0.736
_exptl_absorpt_correction_T_max 0.96
_exptl_absorpt_correction_T_min 0.70
_exptl_absorpt_correction_type multi-scan
_exptl_absorpt_process_details
;
(SADABS; Sheldrick, 2003; Blessing, 1995)
;
_exptl_crystal_colour colourless
_exptl_crystal_density_diffrn 1.720
_exptl_crystal_density_method 'not measured'
_exptl_crystal_description plate
_exptl_crystal_F_000 432
_exptl_crystal_size_max 0.50
_exptl_crystal_size_mid 0.50
_exptl_crystal_size_min 0.05
_refine_diff_density_max 0.301
_refine_diff_density_min -0.304
_refine_ls_extinction_method none
_refine_ls_goodness_of_fit_ref 1.05
_refine_ls_hydrogen_treatment constr
_refine_ls_matrix_type full
_refine_ls_number_parameters 119
_refine_ls_number_reflns 1915
_refine_ls_number_restraints 0
_refine_ls_restrained_S_all 1.05
_refine_ls_R_factor_all 0.027
_refine_ls_R_factor_gt 0.026
_refine_ls_shift/su_max 0.001
_refine_ls_shift/su_mean 0.000
_refine_ls_structure_factor_coef Fsqd
_refine_ls_weighting_details 'calc w = 1/[\s^2^(Fo^2^)+(0.044P)^2^+0.252P] where P=(Fo^2^+2Fc^2^)/3'
_refine_ls_weighting_scheme calc
_refine_ls_wR_factor_gt 0.070
_refine_ls_wR_factor_ref 0.075
_reflns_number_gt 1754
_reflns_number_total 1915
_reflns_threshold_expression I>2\s(I)
_cod_data_source_file ln3011.cif
_cod_data_source_block II
_cod_original_sg_symbol_H-M 'P 21/c'
_cod_database_code 2015509
_cod_database_fobs_code 2015509

loop_
_symmetry_equiv_pos_as_xyz
'x, y, z'
'-x, y+1/2, -z+1/2'
'-x, -y, -z'
'x, -y-1/2, z-1/2'

loop_
_atom_site_type_symbol
_atom_site_label
_atom_site_fract_x
_atom_site_fract_y
_atom_site_fract_z
_atom_site_U_iso_or_equiv
_atom_site_adp_type
_atom_site_calc_flag
_atom_site_refinement_flags
_atom_site_occupancy
C C1 0.31648(17) 0.69293(11) 0.44975(11) 0.0218(2) Uani d . 1
C C2 0.27108(17) 0.63436(12) 0.33691(11) 0.0231(2) Uani d . 1
H H22 0.2776 0.6818 0.2698 0.028 Uiso calc R 1
C C3 0.21615(17) 0.50585(12) 0.32326(11) 0.0224(2) Uani d . 1
C C4 0.20786(16) 0.43559(11) 0.42170(11) 0.0222(3) Uani d . 1
C C5 0.25307(17) 0.49691(11) 0.53426(11) 0.0220(2) Uani d . 1
C C6 0.30724(17) 0.62510(12) 0.54902(11) 0.0227(2) Uani d . 1
H H6 0.3377 0.6664 0.6257 0.027 Uiso calc R 1
C C7 0.38701(17) 0.82972(12) 0.46921(11) 0.0241(2) Uani d . 1
C C8 0.15813(19) 0.30118(13) 0.40912(12) 0.0278(3) Uani d . 1
N N1 0.1238(2) 0.19362(12) 0.40143(13) 0.0430(3) Uani d . 1
O O1 0.41088(16) 0.88360(9) 0.37833(9) 0.0350(2) Uani d . 1
H H1 0.4630 0.9563 0.3995 0.042 Uiso calc PR 0.67(3)
O O2 0.42118(15) 0.88103(9) 0.56960(9) 0.0335(2) Uani d . 1
H H2 0.4646 0.9559 0.5693 0.040 Uiso calc PR 0.33(3)
Cl Cl3 0.16398(5) 0.42967(3) 0.18567(3) 0.03295(12) Uani d . 1
Cl Cl5 0.24506(5) 0.40927(3) 0.65576(3) 0.02927(11) Uani d . 1

loop_
_atom_site_aniso_label
_atom_site_aniso_U_11
_atom_site_aniso_U_22
_atom_site_aniso_U_33
_atom_site_aniso_U_12
_atom_site_aniso_U_13
_atom_site_aniso_U_23
C1 0.0208(5) 0.0172(5) 0.0264(6) 0.0008(4) 0.0077(4) 0.0008(4)
C2 0.0240(6) 0.0201(6) 0.0255(6) 0.0013(4) 0.0097(5) 0.0024(4)
C3 0.0224(5) 0.0200(6) 0.0246(6) 0.0017(4) 0.0085(4) -0.0025(4)
C4 0.0198(5) 0.0173(5) 0.0285(6) 0.0017(4) 0.0081(5) 0.0012(4)
C5 0.0200(5) 0.0210(5) 0.0244(6) 0.0021(4) 0.0078(4) 0.0046(4)
C6 0.0222(5) 0.0211(6) 0.0237(6) 0.0004(4) 0.0073(4) -0.0010(5)
C7 0.0246(6) 0.0194(6) 0.0266(6) -0.0001(4) 0.0078(5) 0.0004(5)
C8 0.0279(6) 0.0233(6) 0.0299(6) -0.0012(5) 0.0084(5) 0.0007(5)
N1 0.0520(8) 0.0241(6) 0.0468(8) -0.0076(5) 0.0117(6) -0.0008(5)
O1 0.0513(6) 0.0220(5) 0.0330(5) -0.0095(4) 0.0175(5) 0.0004(4)
O2 0.0459(6) 0.0223(5) 0.0316(5) -0.0074(4) 0.0139(4) -0.0054(4)
Cl3 0.0479(2) 0.02443(18) 0.02905(19) -0.00132(13) 0.01745(15) -0.00642(11)
Cl5 0.03435(19) 0.02669(18) 0.02689(18) -0.00203(11) 0.01171(14) 0.00652(11)

loop_
_atom_type_symbol
_atom_type_description
_atom_type_scat_dispersion_real
_atom_type_scat_dispersion_imag
_atom_type_scat_source
C C 0.0033 0.0016 'International Tables Vol C Tables 4.2.6.8 and 6.1.1.4'
H H 0.0000 0.0000 'International Tables Vol C Tables 4.2.6.8 and 6.1.1.4'
N N 0.0061 0.0033 'International Tables Vol C Tables 4.2.6.8 and 6.1.1.4'
O O 0.0106 0.0060 'International Tables Vol C Tables 4.2.6.8 and 6.1.1.4'
Cl Cl 0.1484 0.1585 'International Tables Vol C Tables 4.2.6.8 and 6.1.1.4'

loop_
_geom_angle_atom_site_label_1
_geom_angle_atom_site_label_2
_geom_angle_atom_site_label_3
_geom_angle
C2 C1 C6 121.26(11)
C2 C1 C7 120.40(11)
C6 C1 C7 118.27(11)
C3 C2 C1 119.17(11)
C3 C2 H22 120.4
C1 C2 H22 120.4
C2 C3 C4 120.60(11)
C2 C3 Cl3 120.31(9)
C4 C3 Cl3 119.07(10)
C3 C4 C5 119.17(11)
C3 C4 C8 120.75(11)
C5 C4 C8 120.06(11)
C6 C5 C4 120.83(11)
C6 C5 Cl5 120.21(9)
C4 C5 Cl5 118.95(9)
C5 C6 C1 118.96(11)
C5 C6 H6 120.5
C1 C6 H6 120.5
O2 C7 O1 125.08(12)
O2 C7 C1 119.20(11)
O1 C7 C1 115.70(11)
N1 C8 C4 178.08(15)
C7 O1 H1 109.5
C7 O2 H2 109.5

loop_
_geom_bond_atom_site_label_1
_geom_bond_atom_site_label_2
_geom_bond_distance
C1 C2 1.3875(17)
C1 C6 1.3923(17)
C1 C7 1.4987(17)
C2 C3 1.3850(17)
C2 H22 0.9500
C3 C4 1.3945(17)
C3 Cl3 1.7170(13)
C4 C5 1.3975(17)
C4 C8 1.4353(18)
C5 C6 1.3806(17)
C5 Cl5 1.7201(12)
C6 H6 0.9500
C7 O2 1.2372(16)
C7 O1 1.2810(16)
C8 N1 1.1404(19)
O1 H1 0.8400
O2 H2 0.8400

loop_
_geom_torsion_atom_site_label_1
_geom_torsion_atom_site_label_2
_geom_torsion_atom_site_label_3
_geom_torsion_atom_site_label_4
_geom_torsion
C6 C1 C2 C3 -0.19(18)
C7 C1 C2 C3 176.64(10)
C1 C2 C3 C4 -0.49(18)
C1 C2 C3 Cl3 -178.65(9)
C2 C3 C4 C5 0.89(17)
Cl3 C3 C4 C5 179.07(9)
C2 C3 C4 C8 -177.66(11)
Cl3 C3 C4 C8 0.52(16)
C3 C4 C5 C6 -0.61(17)
C8 C4 C5 C6 177.94(11)
C3 C4 C5 Cl5 -179.33(9)
C8 C4 C5 Cl5 -0.77(16)
C4 C5 C6 C1 -0.06(17)
Cl5 C5 C6 C1 178.65(9)
C2 C1 C6 C5 0.46(17)
C7 C1 C6 C5 -176.44(10)
C2 C1 C7 O2 177.94(11)
C6 C1 C7 O2 -5.13(17)
C2 C1 C7 O1 -3.44(16)
C6 C1 C7 O1 173.49(11)
